data_9009385
loop_
_publ_author_name
'Mazzi, F.'
'Ungaretti, L.'

_publ_section_title
;
 The crystal structure of vitusite from Ilimaussaq (South Greenland):
 Na3REE(PO4)2
;
_journal_name_full 'Neues Jahrbuch fur Mineralogie, Monatshefte'
_journal_page_first 49
_journal_page_last 66
_journal_volume 1994
_journal_year 1994
_chemical_compound_source 'Ilimaussaq, South Greenland'
_chemical_formula_sum 'Ce0.55 La0.45 Na3 O8 P2'
_chemical_name_mineral Vitusite-(Ce)
_space_group_IT_number 29
_symmetry_space_group_name_Hall 'P -2bc -2c'
_symmetry_space_group_name_H-M 'P c 21 b'
_cell_angle_alpha 90
_cell_angle_beta 90
_cell_angle_gamma 90
_cell_length_a 5.3356
_cell_length_b 18.6722
_cell_length_c 14.0546
_cell_formula_units_Z 8
_cell_volume 1400.223
_database_code_amcsd 0014868
_exptl_crystal_density_diffrn 3.781
_cod_original_formula_sum 'Na3 (Ce.55 La.45) P2 O8'
_cod_database_code 9009385

loop_
_space_group_symop_operation_xyz
x,y,z
-x,y,1/2+z
x,1/2+y,1/2-z
-x,1/2+y,-z

loop_
_atom_site_label
_atom_site_fract_x
_atom_site_fract_y
_atom_site_fract_z
_atom_site_occupancy
_atom_site_U_iso_or_equiv
Na1 0.00380 0.64050 0.63260 1.00000 0.01940
Na2 0.49350 0.36170 0.11400 1.00000 0.02670
Na3 0.00200 0.45800 0.54920 1.00000 0.02300
Na4 0.50500 0.53860 0.20150 1.00000 0.02270
Na5 -0.00220 0.29890 0.72110 1.00000 0.03640
Na6 0.47030 0.69890 0.02740 1.00000 0.04020
Ce1 0.05060 0.61330 0.38370 0.55000 0.02780
La1 0.05060 0.61330 0.38370 0.45000 0.02780
Ce2 0.46690 0.38710 0.36580 0.55000 0.02540
La2 0.46690 0.38710 0.36580 0.45000 0.02540
P1 -0.00930 0.46340 0.26840 1.00000 0.01270
P2 0.51680 0.53480 0.48160 1.00000 0.01010
P3 -0.02100 0.29130 0.47900 1.00000 0.01100
P4 0.52810 0.70730 0.27050 1.00000 0.01250
O1 -0.00570 0.54080 0.23500 1.00000 0.02700
O2 0.51950 0.45690 0.51620 1.00000 0.01900
O3 0.00990 0.46440 0.37610 1.00000 0.04500
O4 0.48560 0.53430 0.37300 1.00000 0.03200
O5 -0.25460 0.42770 0.23700 1.00000 0.03900
O6 0.76080 0.57180 0.51040 1.00000 0.03100
O7 0.20810 0.42270 0.22440 1.00000 0.01900
O8 0.29450 0.57490 0.52690 1.00000 0.02100
O9 0.10860 0.30860 0.38620 1.00000 0.06900
O10 0.39280 0.69500 0.36330 1.00000 0.06500
O11 0.01080 0.21130 0.49950 1.00000 0.01300
O12 0.51500 0.78790 0.24740 1.00000 0.02000
O13 0.08290 0.33770 0.55930 1.00000 0.07800
O14 0.41040 0.66320 0.19440 1.00000 0.06900
O15 -0.29870 0.31010 0.46850 1.00000 0.02900
O16 0.80440 0.68680 0.27970 1.00000 0.02700

loop_
_cod_related_entry_id
_cod_related_entry_database
_cod_related_entry_code
1 AMCSD 0014868
